data_7709999
loop_
_publ_author_name
'Jiang, Lin-Tao'
'Li, Ming-Ze'
'Jiang, Xiao-Ming'
'Liu, Bin-Wen'
'Guo, Guo-Cong'

_publ_section_title
;
 AIn4S6Cl (A = Rb and Cs) and Pb5Sn3Q10Cl2 (Q = S and Se): quaternary
 chalcohalides with mixed anionic coordination exhibit photocurrent
 responses
;
_journal_name_full 'Dalton Transactions'
_journal_paper_doi 10.1039/D2DT00350C
_journal_year 2022
_chemical_formula_moiety 'Cl2 Pb5 Se10 Sn3'
_chemical_formula_sum 'Cl2 Pb5 Se10 Sn3'
_chemical_formula_weight 2252.52
_chemical_melting_point ?
_chemical_name_common Pb5Sn3Se10Cl2
_space_group_crystal_system orthorhombic
_space_group_IT_number 65
_space_group_name_Hall '-C 2 2'
_space_group_name_H-M_alt 'C m m m'
_audit_creation_method SHELXL-2013
_audit_update_record
;
2022-01-27 deposited with the CCDC.	2022-03-15 downloaded from the CCDC.
;
_cell_angle_alpha 90
_cell_angle_beta 90
_cell_angle_gamma 90
_cell_formula_units_Z 2
_cell_length_a 21.2415(9)
_cell_length_b 12.3226(5)
_cell_length_c 4.0333(2)
_cell_measurement_reflns_used 4917
_cell_measurement_temperature 293(2)
_cell_measurement_theta_max 28.7530
_cell_measurement_theta_min 1.8530
_cell_volume 1055.72(8)
_computing_cell_refinement 'CrysAlisPro 1.171.40.59a (Rigaku OD, 2019)'
_computing_data_collection 'CrysAlisPro 1.171.40.59a (Rigaku OD, 2019)'
_computing_data_reduction 'CrysAlisPro 1.171.40.59a (Rigaku OD, 2019)'
_computing_publication_material 'SHELXL-2013 (Sheldrick, 2013)'
_computing_structure_refinement 'SHELXL-2013 (Sheldrick, 2013)'
_computing_structure_solution 'SHELXL-2013 (Sheldrick, 2013)'
_diffrn_ambient_temperature 293(2)
_diffrn_detector_area_resol_mean 10.0000
_diffrn_measured_fraction_theta_full 0.978
_diffrn_measured_fraction_theta_max 1.002
_diffrn_measurement_device_type 'ROD, Synergy Custom DW system, HyPix'
_diffrn_measurement_method CCD_Profile_fitting
_diffrn_radiation_type MoK\a
_diffrn_radiation_wavelength 0.71073
_diffrn_reflns_av_R_equivalents 0.0960
_diffrn_reflns_av_unetI/netI 0.0517
_diffrn_reflns_Laue_measured_fraction_full 0.978
_diffrn_reflns_Laue_measured_fraction_max 1.002
_diffrn_reflns_limit_h_max 25
_diffrn_reflns_limit_h_min -25
_diffrn_reflns_limit_k_max 14
_diffrn_reflns_limit_k_min -14
_diffrn_reflns_limit_l_max 4
_diffrn_reflns_limit_l_min -4
_diffrn_reflns_number 5292
_diffrn_reflns_point_group_measured_fraction_full 0.978
_diffrn_reflns_point_group_measured_fraction_max 1.002
_diffrn_reflns_theta_full 25.242
_diffrn_reflns_theta_max 25.019
_diffrn_reflns_theta_min 1.911
_exptl_absorpt_coefficient_mu 60.676
_exptl_absorpt_correction_T_max 1.00000
_exptl_absorpt_correction_T_min 0.09601
_exptl_absorpt_correction_type multi-scan
_exptl_absorpt_process_details
;
CrysAlisPro 1.171.41.64a (Rigaku Oxford Diffraction, 2020)
Empirical absorption correction using spherical harmonics,
 implemented in SCALE3 ABSPACK scaling algorithm.
;
_exptl_crystal_colour black
_exptl_crystal_density_diffrn 7.086
_exptl_crystal_density_meas ?
_exptl_crystal_description acicular
_exptl_crystal_F_000 1868
_exptl_crystal_size_max 0.125
_exptl_crystal_size_mid 0.120
_exptl_crystal_size_min 0.085
_refine_diff_density_max 4.275
_refine_diff_density_min -4.606
_refine_diff_density_rms 1.146
_refine_ls_extinction_coef 0.0039(3)
_refine_ls_extinction_expression Fc^*^=kFc[1+0.001xFc^2^\l^3^/sin(2\q)]^-1/4^
_refine_ls_extinction_method SHELXL
_refine_ls_goodness_of_fit_ref 0.999
_refine_ls_hydrogen_treatment undef
_refine_ls_matrix_type full
_refine_ls_number_parameters 40
_refine_ls_number_reflns 584
_refine_ls_number_restraints 0
_refine_ls_restrained_S_all 0.999
_refine_ls_R_factor_all 0.0548
_refine_ls_R_factor_gt 0.0536
_refine_ls_shift/su_max 0.009
_refine_ls_shift/su_mean 0.002
_refine_ls_structure_factor_coef Fsqd
_refine_ls_weighting_details
;
 w=1/[\s^2^(Fo^2^)+(0.0953P)^2^]
 where P=(Fo^2^+2Fc^2^)/3
;
_refine_ls_weighting_scheme calc
_refine_ls_wR_factor_gt 0.1106
_refine_ls_wR_factor_ref 0.1119
_reflns_Friedel_coverage 0.000
_reflns_number_gt 559
_reflns_number_total 584
_reflns_threshold_expression 'I > 2\s(I)'
_cod_data_source_file d2dt00350c2.cif
_cod_data_source_block Pb5Sn3Se10Cl2
_cod_depositor_comments
;
The following automatic conversions were performed:

data item '_chemical_melting_point' value 'not measured' was changed
to '?' -- the value is undefined or not given.

data item '_exptl_crystal_density_meas' value 'not measured' was
changed to '?' -- the value is perceived as not measured.

Automatic conversion script
Id: cif_fix_values 7556 2019-12-06 15:28:31Z antanas 
;
_cod_database_code 7709999
_shelx_space_group_comment
;
The symmetry employed for this shelxl refinement is uniquely defined
by the following loop, which should always be used as a source of
symmetry information in preference to the above space-group names.
They are only intended as comments.
;
_shelxl_version_number 2013-2

loop_
_space_group_symop_operation_xyz
'x, y, z'
'-x, -y, z'
'x, -y, -z'
'-x, y, -z'
'x+1/2, y+1/2, z'
'-x+1/2, -y+1/2, z'
'x+1/2, -y+1/2, -z'
'-x+1/2, y+1/2, -z'
'-x, -y, -z'
'x, y, -z'
'-x, y, z'
'x, -y, z'
'-x+1/2, -y+1/2, -z'
'x+1/2, y+1/2, -z'
'-x+1/2, y+1/2, z'
'x+1/2, -y+1/2, z'

loop_
_atom_site_label
_atom_site_type_symbol
_atom_site_fract_x
_atom_site_fract_y
_atom_site_fract_z
_atom_site_U_iso_or_equiv
_atom_site_adp_type
_atom_site_occupancy
_atom_site_site_symmetry_order
_atom_site_calc_flag
_atom_site_refinement_flags_posn
_atom_site_refinement_flags_adp
_atom_site_refinement_flags_occupancy
_atom_site_disorder_assembly
_atom_site_disorder_group
Pb1 Pb 0.35589(3) 0.18530(5) 0.0000 0.0227(4) Uani 1 2 d S T P . .
Pb2 Pb 0.0000 0.0000 1.0000 0.0617(7) Uani 1 8 d S T P . .
Sn1 Sn 0.5000 0.0000 0.5000 0.0114(5) Uani 1 8 d S T P . .
Sn2 Sn 0.16503(7) 0.0000 0.5000 0.0118(4) Uani 1 4 d S T P . .
Se1 Se 0.5000 0.15032(16) 0.0000 0.0100(5) Uani 1 4 d S T P . .
Se2 Se 0.23914(9) 0.0000 0.0000 0.0121(5) Uani 1 4 d S T P . .
Se3 Se 0.41525(8) 0.34967(12) 0.5000 0.0140(4) Uani 1 2 d S T P . .
Se4 Se 0.37435(10) 0.0000 0.5000 0.0098(5) Uani 1 4 d S T P . .
Cl1 Cl 0.2500 0.2500 0.5000 0.0174(11) Uani 1 4 d S T P . .

loop_
_atom_site_aniso_label
_atom_site_aniso_U_11
_atom_site_aniso_U_22
_atom_site_aniso_U_33
_atom_site_aniso_U_23
_atom_site_aniso_U_13
_atom_site_aniso_U_12
Pb1 0.0282(6) 0.0187(5) 0.0212(6) 0.000 0.000 0.0032(2)
Pb2 0.0240(10) 0.1102(19) 0.0510(11) 0.000 0.000 0.000
Sn1 0.0072(11) 0.0117(10) 0.0152(10) 0.000 0.000 0.000
Sn2 0.0100(8) 0.0133(8) 0.0120(8) 0.000 0.000 0.000
Se1 0.0073(11) 0.0081(10) 0.0146(10) 0.000 0.000 0.000
Se2 0.0078(11) 0.0153(10) 0.0133(10) 0.000 0.000 0.000
Se3 0.0115(8) 0.0094(8) 0.0209(8) 0.000 0.000 0.0000(5)
Se4 0.0082(11) 0.0080(10) 0.0131(10) 0.000 0.000 0.000
Cl1 0.015(3) 0.012(2) 0.025(3) 0.000 0.000 0.001(2)

loop_
_atom_type_symbol
_atom_type_description
_atom_type_scat_dispersion_real
_atom_type_scat_dispersion_imag
_atom_type_scat_source
Cl Cl 0.1484 0.1585 'International Tables Vol C Tables 4.2.6.8 and 6.1.1.4'
Pb Pb -3.3944 10.1111 'International Tables Vol C Tables 4.2.6.8 and 6.1.1.4'
Se Se -0.0929 2.2259 'International Tables Vol C Tables 4.2.6.8 and 6.1.1.4'
Sn Sn -0.6537 1.4246 'International Tables Vol C Tables 4.2.6.8 and 6.1.1.4'

loop_
_geom_angle_atom_site_label_1
_geom_angle_atom_site_label_2
_geom_angle_atom_site_label_3
_geom_angle
_geom_angle_site_symmetry_1
_geom_angle_site_symmetry_3
_geom_angle_publ_flag
Se4 Pb1 Se4 82.076(18) 1_554 . ?
Se4 Pb1 Se1 76.70(5) 1_554 . ?
Se4 Pb1 Se1 76.70(5) . . ?
Se4 Pb1 Se3 90.38(3) 1_554 1_554 ?
Se4 Pb1 Se3 148.68(5) . 1_554 ?
Se1 Pb1 Se3 71.98(5) . 1_554 ?
Se4 Pb1 Se3 148.68(5) 1_554 . ?
Se4 Pb1 Se3 90.38(3) . . ?
Se1 Pb1 Se3 71.98(5) . . ?
Se3 Pb1 Se3 80.41(4) 1_554 . ?
Se4 Sn1 Se4 180.0 . 9_656 ?
Se4 Sn1 Se1 90.0 . . ?
Se4 Sn1 Se1 90.0 9_656 . ?
Se4 Sn1 Se1 90.0 . 1_556 ?
Se4 Sn1 Se1 90.0 9_656 1_556 ?
Se1 Sn1 Se1 94.86(6) . 1_556 ?
Se4 Sn1 Se1 90.0 . 9_655 ?
Se4 Sn1 Se1 90.0 9_656 9_655 ?
Se1 Sn1 Se1 85.14(6) . 9_655 ?
Se1 Sn1 Se1 180.0 1_556 9_655 ?
Se4 Sn1 Se1 90.0 . 9_656 ?
Se4 Sn1 Se1 90.0 9_656 9_656 ?
Se1 Sn1 Se1 180.0 . 9_656 ?
Se1 Sn1 Se1 85.14(6) 1_556 9_656 ?
Se1 Sn1 Se1 94.86(6) 9_655 9_656 ?
Se3 Sn2 Se3 94.74(8) 15_545 13_556 ?
Se3 Sn2 Se2 114.63(3) 15_545 . ?
Se3 Sn2 Se2 114.63(3) 13_556 . ?
Se3 Sn2 Se2 114.63(3) 15_545 1_556 ?
Se3 Sn2 Se2 114.63(3) 13_556 1_556 ?
Se2 Sn2 Se2 104.05(9) . 1_556 ?
Sn1 Se1 Sn1 94.86(6) 1_554 . ?
Sn1 Se1 Pb1 95.41(2) 1_554 . ?
Sn1 Se1 Pb1 95.41(2) . . ?
Sn1 Se1 Pb1 95.41(2) 1_554 11_655 ?
Sn1 Se1 Pb1 95.41(2) . 11_655 ?
Pb1 Se1 Pb1 163.97(8) . 11_655 ?
Sn2 Se2 Sn2 104.05(9) 1_554 . ?
Sn2 Se3 Pb1 101.75(5) 13_556 . ?
Sn2 Se3 Pb1 101.75(5) 13_556 1_556 ?
Pb1 Se3 Pb1 80.41(4) . 1_556 ?
Sn1 Se4 Pb1 97.34(4) . . ?
Sn1 Se4 Pb1 97.34(4) . 3 ?
Pb1 Se4 Pb1 96.04(2) . 3 ?
Sn1 Se4 Pb1 97.34(4) . 1_556 ?
Pb1 Se4 Pb1 82.076(18) . 1_556 ?
Pb1 Se4 Pb1 165.33(8) 3 1_556 ?
Sn1 Se4 Pb1 97.34(4) . 3_556 ?
Pb1 Se4 Pb1 165.33(8) . 3_556 ?
Pb1 Se4 Pb1 82.075(18) 3 3_556 ?
Pb1 Se4 Pb1 96.04(2) 1_556 3_556 ?

loop_
_geom_bond_atom_site_label_1
_geom_bond_atom_site_label_2
_geom_bond_distance
_geom_bond_site_symmetry_2
_geom_bond_publ_flag
Pb1 Se4 3.0715(6) 1_554 ?
Pb1 Se4 3.0716(6) . ?
Pb1 Se1 3.0914(7) . ?
Pb1 Se3 3.1240(12) 1_554 ?
Pb1 Se3 3.1241(12) . ?
Sn1 Se4 2.669(2) . ?
Sn1 Se4 2.669(2) 9_656 ?
Sn1 Se1 2.7382(13) . ?
Sn1 Se1 2.7383(13) 1_556 ?
Sn1 Se1 2.7383(13) 9_655 ?
Sn1 Se1 2.7383(13) 9_656 ?
Sn2 Se3 2.5178(18) 15_545 ?
Sn2 Se3 2.5178(18) 13_556 ?
Sn2 Se2 2.5584(15) . ?
Sn2 Se2 2.5584(15) 1_556 ?
Se1 Sn1 2.7382(13) 1_554 ?
Se1 Pb1 3.0914(7) 11_655 ?
Se2 Sn2 2.5583(15) 1_554 ?
Se3 Sn2 2.5179(18) 13_556 ?
Se3 Pb1 3.1241(12) 1_556 ?
Se4 Pb1 3.0716(6) 3 ?
Se4 Pb1 3.0716(6) 1_556 ?
Se4 Pb1 3.0716(6) 3_556 ?
